data_2206670
loop_
_publ_author_name
'Backiel, Stanley'
'Bajrami, Besnik'
'Hunter, Allen D.'
'Zeller, Matthias'
'Lesley, M. J. Gerald'

_publ_section_title
;
 Bis(benzylsulfanyl)maleonitrile
;
_journal_coeditor_code CV6553
_journal_issue 9
_journal_name_full 'Acta Crystallographica Section E'
_journal_page_first o2817
_journal_page_last o2819
_journal_paper_doi 10.1107/S1600536805024414
_journal_volume 61
_journal_year 2005
_chemical_formula_iupac 'C18 H14 N2 S2'
_chemical_formula_moiety 'C18 H14 N2 S2'
_chemical_formula_sum 'C18 H14 N2 S2'
_chemical_formula_weight 322.43
_chemical_melting_point 72
_chemical_name_common bis(benzylthio)maleonitrile
_chemical_name_systematic
;
Bis(benzylsulfanyl)maleonitrile
;
_space_group_IT_number 14
_symmetry_cell_setting monoclinic
_symmetry_space_group_name_Hall '-P 2ybc'
_symmetry_space_group_name_H-M 'P 1 21/c 1'
_atom_sites_solution_hydrogens geom
_atom_sites_solution_primary direct
_atom_sites_solution_secondary difmap
_audit_creation_method SHELXL-97
_cell_angle_alpha 90.00
_cell_angle_beta 90.1380(10)
_cell_angle_gamma 90.00
_cell_formula_units_Z 16
_cell_length_a 18.1665(13)
_cell_length_b 11.0409(8)
_cell_length_c 32.197(2)
_cell_measurement_reflns_used 9419
_cell_measurement_temperature 100(2)
_cell_measurement_theta_max 28.307
_cell_measurement_theta_min 2.242
_cell_volume 6457.9(8)
_computing_cell_refinement SMART
_computing_data_collection 'SMART (Bruker, 2002)'
_computing_data_reduction 'SAINT (Bruker, 2003)'
_computing_molecular_graphics 'SHELXTL (Bruker, 2000)'
_computing_publication_material SHELXTL
_computing_structure_refinement 'SHELXL97 (Sheldrick, 1997)'
_computing_structure_solution 'SHELXS97 (Sheldrick, 1997)'
_diffrn_ambient_temperature 100(2)
_diffrn_measured_fraction_theta_full 0.998
_diffrn_measured_fraction_theta_max 0.998
_diffrn_measurement_device_type 'Bruker AXS SMART APEX CCD'
_diffrn_measurement_method \w
_diffrn_radiation_monochromator graphite
_diffrn_radiation_source 'fine-focus sealed tube'
_diffrn_radiation_type MoK\a
_diffrn_radiation_wavelength 0.71073
_diffrn_reflns_av_R_equivalents 0.0340
_diffrn_reflns_av_sigmaI/netI 0.0313
_diffrn_reflns_limit_h_max 24
_diffrn_reflns_limit_h_min -24
_diffrn_reflns_limit_k_max 14
_diffrn_reflns_limit_k_min -14
_diffrn_reflns_limit_l_max 42
_diffrn_reflns_limit_l_min -42
_diffrn_reflns_number 67954
_diffrn_reflns_theta_full 28.32
_diffrn_reflns_theta_max 28.32
_diffrn_reflns_theta_min 0.63
_diffrn_standards_decay_% 0
_diffrn_standards_number 0
_exptl_absorpt_coefficient_mu 0.327
_exptl_absorpt_correction_T_max 0.877
_exptl_absorpt_correction_T_min 0.722
_exptl_absorpt_correction_type multi-scan
_exptl_absorpt_process_details '(SADABS in SAINT-Plus; Bruker, 2003)'
_exptl_crystal_colour colourless
_exptl_crystal_density_diffrn 1.327
_exptl_crystal_density_method 'not measured'
_exptl_crystal_description piece
_exptl_crystal_F_000 2688
_exptl_crystal_size_max 0.50
_exptl_crystal_size_mid 0.40
_exptl_crystal_size_min 0.40
_refine_diff_density_max 0.553
_refine_diff_density_min -0.271
_refine_ls_extinction_method none
_refine_ls_goodness_of_fit_ref 1.028
_refine_ls_hydrogen_treatment constr
_refine_ls_matrix_type full
_refine_ls_number_parameters 794
_refine_ls_number_reflns 16071
_refine_ls_number_restraints 0
_refine_ls_restrained_S_all 1.028
_refine_ls_R_factor_all 0.0378
_refine_ls_R_factor_gt 0.0350
_refine_ls_shift/su_max 0.002
_refine_ls_shift/su_mean 0.000
_refine_ls_structure_factor_coef Fsqd
_refine_ls_weighting_details 'calc w = 1/[\s^2^(Fo^2^)+(0.0471P)^2^+2.229P] where P = (Fo^2^+2Fc^2^)/3'
_refine_ls_weighting_scheme calc
_refine_ls_wR_factor_gt 0.0877
_refine_ls_wR_factor_ref 0.0894
_reflns_number_gt 15009
_reflns_number_total 16071
_reflns_threshold_expression I>2\s(I)
_cod_data_source_file cv6553.cif
_cod_data_source_block I
_cod_depositor_comments
;
The following automatic conversions were performed:
'_symmetry_cell_setting' value 'Monoclinic' changed to 'monoclinic'
according to '/home/saulius/struct/CIF-dictionaries/cif_core.dic'
dictionary named 'cif_core.dic' version 2.4.1 from 2010-06-29.

Automatic conversion script
Id: cif_fix_enum 1527 2010-12-29 10:47:43Z saulius 

The following automatic conversions were performed:

'_symmetry_cell_setting' value 'Monoclinic' changed to 'monoclinic'
according to /home/saulius/struct/CIF-dictionaries/cif_core.dic
dictionary named 'cif_core.dic' version 2.4.1 from 2010-06-29.

Automatic conversion script
Id: cif_fix_values 1715 2011-07-08 13:25:40Z adriana 
;
_cod_original_sg_symbol_H-M 'P 21/c'
_cod_database_code 2206670
_cod_database_fobs_code 2206670

loop_
_symmetry_equiv_pos_as_xyz
'x, y, z'
'-x, y+1/2, -z+1/2'
'-x, -y, -z'
'x, -y-1/2, z-1/2'

loop_
_atom_site_label
_atom_site_fract_x
_atom_site_fract_y
_atom_site_fract_z
_atom_site_U_iso_or_equiv
_atom_site_adp_type
_atom_site_calc_flag
_atom_site_refinement_flags
_atom_site_occupancy
_atom_site_type_symbol
S1 0.64586(2) 0.15639(3) 0.595891(11) 0.01966(8) Uani d . 1 S
S2 0.51163(2) 0.02208(3) 0.634366(12) 0.02098(8) Uani d . 1 S
N1 0.57483(9) 0.47216(13) 0.61111(5) 0.0311(3) Uani d . 1 N
N2 0.41168(8) 0.30274(13) 0.66923(5) 0.0287(3) Uani d . 1 N
C1 0.57238(8) 0.36846(14) 0.61324(5) 0.0216(3) Uani d . 1 C
C2 0.57090(8) 0.23901(13) 0.61474(4) 0.0175(3) Uani d . 1 C
C3 0.51401(8) 0.18020(13) 0.63330(4) 0.0177(3) Uani d . 1 C
C4 0.45699(8) 0.24808(14) 0.65299(5) 0.0203(3) Uani d . 1 C
C5 0.67266(8) 0.24682(14) 0.55108(5) 0.0208(3) Uani d . 1 C
H5A 0.6810 0.3314 0.5602 0.025 Uiso calc R 1 H
H5B 0.7197 0.2153 0.5400 0.025 Uiso calc R 1 H
C6 0.61609(8) 0.24625(16) 0.51682(5) 0.0237(3) Uani d . 1 C
C7 0.58823(10) 0.35564(17) 0.50163(6) 0.0314(4) Uani d . 1 C
H7 0.6034 0.4302 0.5137 0.038 Uiso calc R 1 H
C8 0.53795(11) 0.3551(2) 0.46864(6) 0.0416(5) Uani d . 1 C
H8 0.5192 0.4295 0.4582 0.050 Uiso calc R 1 H
C9 0.51557(11) 0.2473(2) 0.45132(6) 0.0449(5) Uani d . 1 C
H9 0.4818 0.2474 0.4287 0.054 Uiso calc R 1 H
C10 0.54209(12) 0.1390(2) 0.46673(7) 0.0454(5) Uani d . 1 C
H10 0.5260 0.0647 0.4549 0.054 Uiso calc R 1 H
C11 0.59205(11) 0.13820(18) 0.49939(6) 0.0347(4) Uani d . 1 C
H11 0.6099 0.0633 0.5099 0.042 Uiso calc R 1 H
C12 0.42512(8) -0.01143(14) 0.66088(5) 0.0220(3) Uani d . 1 C
H12A 0.4291 0.0081 0.6908 0.026 Uiso calc R 1 H
H12B 0.3844 0.0367 0.6488 0.026 Uiso calc R 1 H
C13 0.41119(8) -0.14492(13) 0.65490(5) 0.0207(3) Uani d . 1 C
C14 0.46320(9) -0.23014(15) 0.66744(5) 0.0234(3) Uani d . 1 C
H14 0.5079 -0.2040 0.6799 0.028 Uiso calc R 1 H
C15 0.45014(10) -0.35316(15) 0.66194(5) 0.0270(3) Uani d . 1 C
H15 0.4861 -0.4106 0.6704 0.032 Uiso calc R 1 H
C16 0.38483(10) -0.39206(15) 0.64409(5) 0.0284(3) Uani d . 1 C
H16 0.3758 -0.4761 0.6404 0.034 Uiso calc R 1 H
C17 0.33282(9) -0.30777(16) 0.63167(6) 0.0295(3) Uani d . 1 C
H17 0.2878 -0.3343 0.6197 0.035 Uiso calc R 1 H
C18 0.34601(9) -0.18444(15) 0.63664(6) 0.0265(3) Uani d . 1 C
H18 0.3104 -0.1272 0.6275 0.032 Uiso calc R 1 H
S3 0.78619(2) 0.51543(3) 0.517058(12) 0.02084(8) Uani d . 1 S
S4 0.67765(2) 0.65692(3) 0.572155(13) 0.02430(8) Uani d . 1 S
N3 0.88763(8) 0.78255(13) 0.47459(5) 0.0273(3) Uani d . 1 N
N4 0.74866(8) 0.96838(13) 0.54927(5) 0.0282(3) Uani d . 1 N
C19 0.84358(8) 0.73487(13) 0.49407(4) 0.0190(3) Uani d . 1 C
C20 0.79077(8) 0.67275(13) 0.51902(4) 0.0170(3) Uani d . 1 C
C21 0.74476(8) 0.73567(13) 0.54421(5) 0.0183(3) Uani d . 1 C
C22 0.74753(8) 0.86488(14) 0.54633(5) 0.0207(3) Uani d . 1 C
C23 0.86394(9) 0.47570(14) 0.48425(5) 0.0252(3) Uani d . 1 C
H23A 0.8603 0.5177 0.4572 0.030 Uiso calc R 1 H
H23B 0.9107 0.4996 0.4978 0.030 Uiso calc R 1 H
C24 0.86134(10) 0.34045(14) 0.47817(5) 0.0245(3) Uani d . 1 C
C25 0.92249(11) 0.26994(17) 0.48752(5) 0.0315(4) Uani d . 1 C
H25 0.9659 0.3069 0.4981 0.038 Uiso calc R 1 H
C26 0.92031(14) 0.14550(17) 0.48140(6) 0.0416(5) Uani d . 1 C
H26 0.9625 0.0978 0.4875 0.050 Uiso calc R 1 H
C27 0.85709(15) 0.09057(16) 0.46649(6) 0.0457(6) Uani d . 1 C
H27 0.8558 0.0053 0.4626 0.055 Uiso calc R 1 H
C28 0.79574(13) 0.15974(17) 0.45733(6) 0.0408(5) Uani d . 1 C
H28 0.7523 0.1221 0.4471 0.049 Uiso calc R 1 H
C29 0.79782(10) 0.28432(15) 0.46305(5) 0.0300(4) Uani d . 1 C
H29 0.7557 0.3318 0.4566 0.036 Uiso calc R 1 H
C30 0.66938(9) 0.74897(15) 0.61900(5) 0.0244(3) Uani d . 1 C
H30A 0.6546 0.8320 0.6109 0.029 Uiso calc R 1 H
H30B 0.6296 0.7151 0.6364 0.029 Uiso calc R 1 H
C31 0.73861(9) 0.75647(14) 0.64466(5) 0.0235(3) Uani d . 1 C
C32 0.76851(9) 0.86838(15) 0.65495(5) 0.0265(3) Uani d . 1 C
H32 0.7461 0.9402 0.6447 0.032 Uiso calc R 1 H
C33 0.83086(11) 0.87678(18) 0.68005(6) 0.0341(4) Uani d . 1 C
H33 0.8505 0.9540 0.6870 0.041 Uiso calc R 1 H
C34 0.86420(11) 0.7726(2) 0.69491(6) 0.0400(5) Uani d . 1 C
H34 0.9068 0.7779 0.7120 0.048 Uiso calc R 1 H
C35 0.83503(12) 0.6606(2) 0.68461(6) 0.0406(5) Uani d . 1 C
H35 0.8578 0.5890 0.6948 0.049 Uiso calc R 1 H
C36 0.77309(11) 0.65185(16) 0.65973(6) 0.0324(4) Uani d . 1 C
H36 0.7538 0.5744 0.6528 0.039 Uiso calc R 1 H
N5 0.61317(8) 0.71434(12) 0.72450(4) 0.0248(3) Uani d . 1 N
N6 0.75029(9) 0.53207(13) 0.79761(5) 0.0299(3) Uani d . 1 N
S5 0.71423(2) 0.98469(3) 0.765582(12) 0.02052(8) Uani d . 1 S
S6 0.82377(2) 0.84282(3) 0.822084(12) 0.02269(8) Uani d . 1 S
C37 0.65769(8) 0.76350(13) 0.74323(4) 0.0183(3) Uani d . 1 C
C38 0.71136(8) 0.82743(13) 0.76762(4) 0.0169(3) Uani d . 1 C
C39 0.75732(8) 0.76481(13) 0.79315(4) 0.0180(3) Uani d . 1 C
C40 0.75337(8) 0.63577(14) 0.79516(5) 0.0209(3) Uani d . 1 C
C41 0.63999(9) 1.02045(14) 0.72953(5) 0.0240(3) Uani d . 1 C
H41A 0.6482 0.9794 0.7026 0.029 Uiso calc R 1 H
H41B 0.5922 0.9931 0.7409 0.029 Uiso calc R 1 H
C42 0.63991(9) 1.15595(13) 0.72379(5) 0.0213(3) Uani d . 1 C
C43 0.57672(10) 1.22231(15) 0.73201(5) 0.0266(3) Uani d . 1 C
H43 0.5334 1.1822 0.7412 0.032 Uiso calc R 1 H
C44 0.57662(12) 1.34762(16) 0.72682(6) 0.0363(4) Uani d . 1 C
H44 0.5329 1.3925 0.7319 0.044 Uiso calc R 1 H
C45 0.63979(13) 1.40676(15) 0.71435(6) 0.0383(5) Uani d . 1 C
H45 0.6397 1.4923 0.7112 0.046 Uiso calc R 1 H
C46 0.70297(12) 1.34152(16) 0.70640(6) 0.0340(4) Uani d . 1 C
H46 0.7465 1.3824 0.6980 0.041 Uiso calc R 1 H
C47 0.70323(9) 1.21651(15) 0.71068(5) 0.0263(3) Uani d . 1 C
H47 0.7466 1.1719 0.7047 0.032 Uiso calc R 1 H
C48 0.82918(8) 0.75206(14) 0.86930(5) 0.0228(3) Uani d . 1 C
H48A 0.8414 0.6677 0.8616 0.027 Uiso calc R 1 H
H48B 0.8700 0.7833 0.8867 0.027 Uiso calc R 1 H
C49 0.75983(8) 0.75105(14) 0.89483(5) 0.0217(3) Uani d . 1 C
C50 0.72906(10) 0.64118(15) 0.90690(5) 0.0284(3) Uani d . 1 C
H50 0.7504 0.5673 0.8978 0.034 Uiso calc R 1 H
C51 0.66712(11) 0.63910(19) 0.93224(6) 0.0376(4) Uani d . 1 C
H51 0.6465 0.5637 0.9404 0.045 Uiso calc R 1 H
C52 0.63544(11) 0.7456(2) 0.94550(6) 0.0408(5) Uani d . 1 C
H52 0.5933 0.7437 0.9629 0.049 Uiso calc R 1 H
C53 0.66530(11) 0.85568(19) 0.93330(6) 0.0366(4) Uani d . 1 C
H53 0.6433 0.9293 0.9422 0.044 Uiso calc R 1 H
C54 0.72721(10) 0.85861(15) 0.90808(5) 0.0286(3) Uani d . 1 C
H54 0.7474 0.9342 0.8998 0.034 Uiso calc R 1 H
S7 0.84993(2) 0.35269(3) 0.843815(12) 0.01968(8) Uani d . 1 S
S8 0.99443(2) 0.47910(3) 0.873956(12) 0.02191(8) Uani d . 1 S
N7 0.89912(8) 0.03909(13) 0.87790(5) 0.0280(3) Uani d . 1 N
N8 1.07861(8) 0.19801(14) 0.92159(5) 0.0308(3) Uani d . 1 N
C55 0.90961(8) 0.14063(14) 0.87345(5) 0.0204(3) Uani d . 1 C
C56 0.92019(8) 0.26772(13) 0.86722(4) 0.0177(3) Uani d . 1 C
C57 0.98150(8) 0.32443(13) 0.88205(4) 0.0177(3) Uani d . 1 C
C58 1.03563(8) 0.25505(14) 0.90409(5) 0.0211(3) Uani d . 1 C
C59 0.82186(8) 0.25123(14) 0.80179(5) 0.0208(3) Uani d . 1 C
H59A 0.8100 0.1708 0.8136 0.025 Uiso calc R 1 H
H59B 0.7766 0.2835 0.7886 0.025 Uiso calc R 1 H
C60 0.88029(8) 0.23679(14) 0.76924(5) 0.0205(3) Uani d . 1 C
C61 0.90017(10) 0.33487(15) 0.74439(5) 0.0287(3) Uani d . 1 C
H61 0.8770 0.4111 0.7483 0.034 Uiso calc R 1 H
C62 0.95337(11) 0.32206(18) 0.71401(6) 0.0347(4) Uani d . 1 C
H62 0.9665 0.3893 0.6972 0.042 Uiso calc R 1 H
C63 0.98759(10) 0.21090(17) 0.70811(5) 0.0328(4) Uani d . 1 C
H63 1.0242 0.2021 0.6873 0.039 Uiso calc R 1 H
C64 0.96832(10) 0.11302(17) 0.73258(6) 0.0319(4) Uani d . 1 C
H64 0.9915 0.0368 0.7284 0.038 Uiso calc R 1 H
C65 0.91499(9) 0.12596(15) 0.76326(5) 0.0258(3) Uani d . 1 C
H65 0.9023 0.0587 0.7802 0.031 Uiso calc R 1 H
C66 1.07367(8) 0.51472(14) 0.90685(5) 0.0218(3) Uani d . 1 C
H66A 1.0626 0.4965 0.9363 0.026 Uiso calc R 1 H
H66B 1.1170 0.4665 0.8983 0.026 Uiso calc R 1 H
C67 1.08855(8) 0.64843(13) 0.90123(5) 0.0195(3) Uani d . 1 C
C68 1.03452(9) 0.73406(15) 0.91044(5) 0.0239(3) Uani d . 1 C
H68 0.9875 0.7082 0.9197 0.029 Uiso calc R 1 H
C69 1.04909(10) 0.85668(15) 0.90619(5) 0.0275(3) Uani d . 1 C
H69 1.0118 0.9143 0.9123 0.033 Uiso calc R 1 H
C70 1.11758(10) 0.89576(15) 0.89308(5) 0.0273(3) Uani d . 1 C
H70 1.1276 0.9799 0.8904 0.033 Uiso calc R 1 H
C71 1.17154(9) 0.81116(16) 0.88385(6) 0.0288(3) Uani d . 1 C
H71 1.2187 0.8375 0.8750 0.035 Uiso calc R 1 H
C72 1.15699(8) 0.68788(15) 0.88750(5) 0.0245(3) Uani d . 1 C
H72 1.1939 0.6305 0.8806 0.029 Uiso calc R 1 H

loop_
_atom_site_aniso_label
_atom_site_aniso_U_11
_atom_site_aniso_U_22
_atom_site_aniso_U_33
_atom_site_aniso_U_12
_atom_site_aniso_U_13
_atom_site_aniso_U_23
S1 0.01754(16) 0.02084(17) 0.02063(16) 0.00246(13) 0.00495(13) 0.00228(13)
S2 0.01822(17) 0.01767(16) 0.02709(18) -0.00074(13) 0.00562(14) -0.00110(13)
N1 0.0349(8) 0.0236(7) 0.0349(8) -0.0002(6) 0.0152(6) 0.0016(6)
N2 0.0268(7) 0.0266(7) 0.0326(7) 0.0041(6) 0.0100(6) 0.0035(6)
C1 0.0204(7) 0.0237(8) 0.0207(7) 0.0000(6) 0.0070(6) 0.0002(6)
C2 0.0166(6) 0.0205(7) 0.0155(6) 0.0022(5) 0.0013(5) -0.0003(5)
C3 0.0177(6) 0.0191(6) 0.0162(6) 0.0006(5) -0.0003(5) 0.0002(5)
C4 0.0210(7) 0.0197(7) 0.0203(7) -0.0018(6) 0.0027(6) 0.0023(5)
C5 0.0199(7) 0.0229(7) 0.0197(7) -0.0009(6) 0.0062(5) 0.0021(5)
C6 0.0199(7) 0.0326(8) 0.0187(7) 0.0039(6) 0.0063(6) 0.0008(6)
C7 0.0276(8) 0.0360(9) 0.0305(9) 0.0026(7) 0.0044(7) 0.0077(7)
C8 0.0322(10) 0.0565(13) 0.0363(10) 0.0125(9) 0.0018(8) 0.0156(9)
C9 0.0299(9) 0.0811(16) 0.0238(8) 0.0157(10) -0.0033(7) -0.0049(9)
C10 0.0395(11) 0.0590(13) 0.0377(10) 0.0121(10) -0.0079(9) -0.0224(10)
C11 0.0354(9) 0.0370(10) 0.0315(9) 0.0106(8) -0.0048(7) -0.0114(7)
C12 0.0185(7) 0.0195(7) 0.0279(8) -0.0006(5) 0.0064(6) 0.0015(6)
C13 0.0204(7) 0.0190(7) 0.0226(7) 0.0003(5) 0.0055(6) 0.0027(5)
C14 0.0221(7) 0.0264(8) 0.0218(7) 0.0024(6) 0.0014(6) 0.0026(6)
C15 0.0326(9) 0.0233(8) 0.0252(8) 0.0083(6) 0.0056(6) 0.0043(6)
C16 0.0375(9) 0.0194(7) 0.0282(8) -0.0003(6) 0.0083(7) 0.0005(6)
C17 0.0250(8) 0.0263(8) 0.0372(9) -0.0055(6) 0.0018(7) -0.0002(7)
C18 0.0190(7) 0.0230(7) 0.0375(9) 0.0014(6) 0.0016(6) 0.0050(6)
S3 0.02350(18) 0.01539(16) 0.02367(17) 0.00053(13) 0.00647(14) -0.00067(13)
S4 0.02176(18) 0.02139(18) 0.02979(19) -0.00530(14) 0.00988(15) -0.00525(14)
N3 0.0271(7) 0.0256(7) 0.0294(7) 0.0033(5) 0.0095(6) 0.0041(5)
N4 0.0306(7) 0.0218(7) 0.0323(7) 0.0017(5) 0.0090(6) -0.0015(5)
C19 0.0209(7) 0.0176(7) 0.0184(6) 0.0035(5) 0.0014(5) -0.0007(5)
C20 0.0171(6) 0.0157(6) 0.0181(6) 0.0008(5) -0.0005(5) 0.0007(5)
C21 0.0156(6) 0.0184(7) 0.0209(7) -0.0014(5) 0.0008(5) -0.0003(5)
C22 0.0176(7) 0.0224(8) 0.0220(7) 0.0018(5) 0.0043(5) -0.0017(5)
C23 0.0235(8) 0.0211(7) 0.0311(8) 0.0013(6) 0.0095(6) -0.0037(6)
C24 0.0323(8) 0.0205(7) 0.0206(7) 0.0032(6) 0.0089(6) -0.0006(5)
C25 0.0389(10) 0.0335(9) 0.0221(8) 0.0119(7) 0.0069(7) 0.0004(7)
C26 0.0685(14) 0.0307(10) 0.0256(9) 0.0245(9) 0.0150(9) 0.0071(7)
C27 0.0859(17) 0.0176(8) 0.0337(9) 0.0032(9) 0.0282(10) 0.0011(7)
C28 0.0600(13) 0.0274(9) 0.0352(10) -0.0127(9) 0.0197(9) -0.0102(7)
C29 0.0358(9) 0.0244(8) 0.0300(8) -0.0024(7) 0.0086(7) -0.0042(6)
C30 0.0244(7) 0.0219(7) 0.0268(8) -0.0004(6) 0.0107(6) -0.0040(6)
C31 0.0266(7) 0.0229(7) 0.0212(7) 0.0020(6) 0.0105(6) 0.0010(6)
C32 0.0307(8) 0.0247(8) 0.0241(7) -0.0009(6) 0.0082(6) 0.0011(6)
C33 0.0354(9) 0.0412(10) 0.0256(8) -0.0075(8) 0.0069(7) -0.0037(7)
C34 0.0347(10) 0.0612(13) 0.0242(8) 0.0030(9) 0.0015(7) 0.0025(8)
C35 0.0435(11) 0.0462(11) 0.0322(9) 0.0146(9) 0.0051(8) 0.0122(8)
C36 0.0391(10) 0.0256(8) 0.0324(9) 0.0029(7) 0.0103(7) 0.0046(7)
N5 0.0263(7) 0.0207(6) 0.0273(7) 0.0028(5) -0.0043(5) -0.0024(5)
N6 0.0340(8) 0.0213(7) 0.0343(8) 0.0024(6) -0.0089(6) 0.0025(6)
S5 0.02362(18) 0.01492(16) 0.02298(17) -0.00009(13) -0.00488(14) 0.00130(13)
S6 0.02090(17) 0.02141(18) 0.02575(18) -0.00521(13) -0.00548(14) 0.00530(14)
C37 0.0200(7) 0.0148(6) 0.0203(7) 0.0038(5) 0.0011(5) 0.0014(5)
C38 0.0171(6) 0.0158(6) 0.0179(6) 0.0005(5) 0.0033(5) -0.0006(5)
C39 0.0163(6) 0.0183(7) 0.0196(6) -0.0008(5) 0.0016(5) 0.0008(5)
C40 0.0184(7) 0.0225(7) 0.0218(7) 0.0021(5) -0.0034(5) 0.0010(5)
C41 0.0223(7) 0.0187(7) 0.0308(8) 0.0007(6) -0.0078(6) 0.0035(6)
C42 0.0268(8) 0.0183(7) 0.0186(7) 0.0022(6) -0.0053(6) 0.0006(5)
C43 0.0309(8) 0.0277(8) 0.0212(7) 0.0072(7) -0.0022(6) -0.0021(6)
C44 0.0521(12) 0.0277(9) 0.0292(9) 0.0179(8) -0.0072(8) -0.0074(7)
C45 0.0672(14) 0.0163(7) 0.0314(9) 0.0043(8) -0.0165(9) -0.0018(6)
C46 0.0460(11) 0.0258(8) 0.0301(9) -0.0077(7) -0.0102(8) 0.0064(7)
C47 0.0286(8) 0.0242(8) 0.0260(8) -0.0005(6) -0.0034(6) 0.0032(6)
C48 0.0224(7) 0.0204(7) 0.0255(7) 0.0000(6) -0.0067(6) 0.0044(6)
C49 0.0241(7) 0.0221(7) 0.0191(7) -0.0012(6) -0.0071(6) 0.0016(5)
C50 0.0339(9) 0.0246(8) 0.0266(8) -0.0037(7) -0.0043(7) 0.0034(6)
C51 0.0383(10) 0.0434(11) 0.0310(9) -0.0113(8) -0.0011(8) 0.0097(8)
C52 0.0332(10) 0.0658(14) 0.0235(8) -0.0011(9) 0.0017(7) 0.0018(9)
C53 0.0373(10) 0.0449(11) 0.0276(9) 0.0093(8) -0.0034(7) -0.0065(7)
C54 0.0318(9) 0.0241(8) 0.0298(8) 0.0012(6) -0.0069(7) -0.0020(6)
S7 0.01802(16) 0.01893(17) 0.02206(17) 0.00178(13) -0.00448(13) -0.00160(13)
S8 0.02045(17) 0.01954(17) 0.02571(18) -0.00361(13) -0.00573(14) 0.00369(13)
N7 0.0321(7) 0.0219(7) 0.0301(7) -0.0028(6) -0.0081(6) 0.0012(5)
N8 0.0298(7) 0.0296(7) 0.0328(7) 0.0041(6) -0.0108(6) -0.0029(6)
C55 0.0194(7) 0.0227(7) 0.0191(7) -0.0002(5) -0.0038(5) -0.0010(5)
C56 0.0184(6) 0.0182(7) 0.0166(6) 0.0021(5) 0.0003(5) 0.0001(5)
C57 0.0187(7) 0.0184(6) 0.0158(6) 0.0011(5) 0.0004(5) 0.0002(5)
C58 0.0211(7) 0.0206(7) 0.0216(7) -0.0008(6) -0.0021(6) -0.0024(5)
C59 0.0195(7) 0.0214(7) 0.0216(7) -0.0029(6) -0.0051(5) -0.0017(5)
C60 0.0212(7) 0.0221(7) 0.0183(7) -0.0032(6) -0.0048(5) -0.0008(5)
C61 0.0349(9) 0.0250(8) 0.0261(8) -0.0007(7) -0.0013(7) 0.0036(6)
C62 0.0431(10) 0.0356(9) 0.0255(8) -0.0106(8) 0.0037(7) 0.0054(7)
C63 0.0325(9) 0.0419(10) 0.0241(8) -0.0089(8) 0.0059(7) -0.0082(7)
C64 0.0328(9) 0.0306(9) 0.0322(9) 0.0003(7) 0.0029(7) -0.0076(7)
C65 0.0295(8) 0.0230(7) 0.0249(7) -0.0030(6) -0.0007(6) -0.0013(6)
C66 0.0185(7) 0.0215(7) 0.0254(7) -0.0028(5) -0.0041(6) 0.0005(6)
C67 0.0185(7) 0.0199(7) 0.0202(7) -0.0015(5) -0.0031(5) -0.0009(5)
C68 0.0199(7) 0.0291(8) 0.0226(7) 0.0020(6) 0.0016(6) -0.0020(6)
C69 0.0307(8) 0.0262(8) 0.0255(8) 0.0083(6) -0.0024(6) -0.0029(6)
C70 0.0347(9) 0.0199(7) 0.0275(8) -0.0009(6) -0.0060(7) -0.0004(6)
C71 0.0226(8) 0.0263(8) 0.0374(9) -0.0043(6) -0.0014(7) 0.0014(7)
C72 0.0180(7) 0.0226(7) 0.0329(8) 0.0007(6) 0.0009(6) -0.0028(6)

loop_
_atom_type_symbol
_atom_type_description
_atom_type_scat_dispersion_real
_atom_type_scat_dispersion_imag
_atom_type_scat_source
C C 0.0033 0.0016 'International Tables Vol C Tables 4.2.6.8 and 6.1.1.4'
H H 0.0000 0.0000 'International Tables Vol C Tables 4.2.6.8 and 6.1.1.4'
N N 0.0061 0.0033 'International Tables Vol C Tables 4.2.6.8 and 6.1.1.4'
S S 0.1246 0.1234 'International Tables Vol C Tables 4.2.6.8 and 6.1.1.4'

loop_
_geom_angle_atom_site_label_1
_geom_angle_atom_site_label_2
_geom_angle_atom_site_label_3
_geom_angle
C2 S1 C5 101.46(7)
C3 S2 C12 103.47(7)
N1 C1 C2 178.12(17)
C3 C2 C1 120.41(13)
C3 C2 S1 119.77(11)
C1 C2 S1 119.66(11)
C2 C3 C4 119.82(13)
C2 C3 S2 120.31(11)
C4 C3 S2 119.85(11)
N2 C4 C3 179.18(18)
C6 C5 S1 113.24(11)
C6 C5 H5A 108.9
S1 C5 H5A 108.9
C6 C5 H5B 108.9
S1 C5 H5B 108.9
H5A C5 H5B 107.7
C11 C6 C7 119.20(16)
C11 C6 C5 120.87(15)
C7 C6 C5 119.91(16)
C6 C7 C8 119.82(19)
C6 C7 H7 120.1
C8 C7 H7 120.1
C9 C8 C7 120.19(19)
C9 C8 H8 119.9
C7 C8 H8 119.9
C8 C9 C10 120.09(18)
C8 C9 H9 120.0
C10 C9 H9 120.0
C9 C10 C11 120.3(2)
C9 C10 H10 119.8
C11 C10 H10 119.8
C10 C11 C6 120.36(19)
C10 C11 H11 119.8
C6 C11 H11 119.8
C13 C12 S2 106.41(10)
C13 C12 H12A 110.4
S2 C12 H12A 110.4
C13 C12 H12B 110.4
S2 C12 H12B 110.4
H12A C12 H12B 108.6
C18 C13 C14 119.14(14)
C18 C13 C12 120.21(14)
C14 C13 C12 120.65(14)
C15 C14 C13 120.52(15)
C15 C14 H14 119.7
C13 C14 H14 119.7
C16 C15 C14 120.10(15)
C16 C15 H15 120.0
C14 C15 H15 120.0
C17 C16 C15 119.65(15)
C17 C16 H16 120.2
C15 C16 H16 120.2
C16 C17 C18 120.48(16)
C16 C17 H17 119.8
C18 C17 H17 119.8
C13 C18 C17 120.11(15)
C13 C18 H18 119.9
C17 C18 H18 119.9
C20 S3 C23 102.97(7)
C21 S4 C30 101.96(7)
N3 C19 C20 177.89(17)
C21 C20 C19 120.39(13)
C21 C20 S3 120.19(11)
C19 C20 S3 119.42(11)
C20 C21 C22 121.17(13)
C20 C21 S4 118.96(11)
C22 C21 S4 119.76(11)
N4 C22 C21 177.77(17)
C24 C23 S3 106.87(11)
C24 C23 H23A 110.3
S3 C23 H23A 110.3
C24 C23 H23B 110.3
S3 C23 H23B 110.3
H23A C23 H23B 108.6
C25 C24 C29 119.12(16)
C25 C24 C23 120.16(16)
C29 C24 C23 120.72(15)
C26 C25 C24 120.08(19)
C26 C25 H25 120.0
C24 C25 H25 120.0
C27 C26 C25 120.42(19)
C27 C26 H26 119.8
C25 C26 H26 119.8
C28 C27 C26 120.00(17)
C28 C27 H27 120.0
C26 C27 H27 120.0
C27 C28 C29 119.8(2)
C27 C28 H28 120.1
C29 C28 H28 120.1
C28 C29 C24 120.55(19)
C28 C29 H29 119.7
C24 C29 H29 119.7
C31 C30 S4 114.44(11)
C31 C30 H30A 108.7
S4 C30 H30A 108.7
C31 C30 H30B 108.7
S4 C30 H30B 108.7
H30A C30 H30B 107.6
C32 C31 C36 118.47(16)
C32 C31 C30 120.35(15)
C36 C31 C30 121.15(16)
C31 C32 C33 120.96(17)
C31 C32 H32 119.5
C33 C32 H32 119.5
C34 C33 C32 119.96(18)
C34 C33 H33 120.0
C32 C33 H33 120.0
C33 C34 C35 119.48(19)
C33 C34 H34 120.3
C35 C34 H34 120.3
C36 C35 C34 120.73(18)
C36 C35 H35 119.6
C34 C35 H35 119.6
C35 C36 C31 120.39(18)
C35 C36 H36 119.8
C31 C36 H36 119.8
C38 S5 C41 102.61(7)
C39 S6 C48 102.07(7)
N5 C37 C38 177.81(16)
C39 C38 C37 119.74(13)
C39 C38 S5 120.82(11)
C37 C38 S5 119.39(11)
C38 C39 C40 120.27(14)
C38 C39 S6 119.58(11)
C40 C39 S6 120.11(11)
N6 C40 C39 178.65(17)
C42 C41 S5 107.09(11)
C42 C41 H41A 110.3
S5 C41 H41A 110.3
C42 C41 H41B 110.3
S5 C41 H41B 110.3
H41A C41 H41B 108.6
C43 C42 C47 119.15(15)
C43 C42 C41 120.08(15)
C47 C42 C41 120.77(14)
C42 C43 C44 120.13(17)
C42 C43 H43 119.9
C44 C43 H43 119.9
C45 C44 C43 120.23(18)
C45 C44 H44 119.9
C43 C44 H44 119.9
C46 C45 C44 119.96(16)
C46 C45 H45 120.0
C44 C45 H45 120.0
C45 C46 C47 120.26(18)
C45 C46 H46 119.9
C47 C46 H46 119.9
C46 C47 C42 120.25(17)
C46 C47 H47 119.9
C42 C47 H47 119.9
C49 C48 S6 114.56(10)
C49 C48 H48A 108.6
S6 C48 H48A 108.6
C49 C48 H48B 108.6
S6 C48 H48B 108.6
H48A C48 H48B 107.6
C50 C49 C54 119.06(16)
C50 C49 C48 119.74(15)
C54 C49 C48 121.15(15)
C49 C50 C51 120.27(17)
C49 C50 H50 119.9
C51 C50 H50 119.9
C52 C51 C50 120.45(18)
C52 C51 H51 119.8
C50 C51 H51 119.8
C51 C52 C53 119.72(18)
C51 C52 H52 120.1
C53 C52 H52 120.1
C52 C53 C54 120.22(18)
C52 C53 H53 119.9
C54 C53 H53 119.9
C53 C54 C49 120.28(17)
C53 C54 H54 119.9
C49 C54 H54 119.9
C56 S7 C59 101.06(7)
C57 S8 C66 103.32(7)
N7 C55 C56 177.97(17)
C57 C56 C55 120.76(13)
C57 C56 S7 119.89(11)
C55 C56 S7 119.17(11)
C56 C57 C58 119.14(13)
C56 C57 S8 120.52(11)
C58 C57 S8 120.33(11)
N8 C58 C57 179.09(18)
C60 C59 S7 112.65(10)
C60 C59 H59A 109.1
S7 C59 H59A 109.1
C60 C59 H59B 109.1
S7 C59 H59B 109.1
H59A C59 H59B 107.8
C65 C60 C61 119.08(15)
C65 C60 C59 120.77(14)
C61 C60 C59 120.15(15)
C62 C61 C60 120.55(17)
C62 C61 H61 119.7
C60 C61 H61 119.7
C61 C62 C63 120.03(17)
C61 C62 H62 120.0
C63 C62 H62 120.0
C64 C63 C62 119.91(16)
C64 C63 H63 120.0
C62 C63 H63 120.0
C63 C64 C65 120.09(17)
C63 C64 H64 120.0
C65 C64 H64 120.0
C60 C65 C64 120.33(16)
C60 C65 H65 119.8
C64 C65 H65 119.8
C67 C66 S8 106.36(10)
C67 C66 H66A 110.5
S8 C66 H66A 110.5
C67 C66 H66B 110.5
S8 C66 H66B 110.5
H66A C66 H66B 108.6
C72 C67 C68 119.03(14)
C72 C67 C66 120.27(14)
C68 C67 C66 120.69(14)
C69 C68 C67 120.41(15)
C69 C68 H68 119.8
C67 C68 H68 119.8
C70 C69 C68 120.44(15)
C70 C69 H69 119.8
C68 C69 H69 119.8
C69 C70 C71 119.46(15)
C69 C70 H70 120.3
C71 C70 H70 120.3
C70 C71 C72 120.42(16)
C70 C71 H71 119.8
C72 C71 H71 119.8
C67 C72 C71 120.22(15)
C67 C72 H72 119.9
C71 C72 H72 119.9

loop_
_geom_bond_atom_site_label_1
_geom_bond_atom_site_label_2
_geom_bond_distance
_geom_bond_publ_flag
S1 C2 1.7489(14) yes
S1 C5 1.8219(15) yes
S2 C3 1.7466(15) yes
S2 C12 1.8280(15) yes
N1 C1 1.148(2) yes
N2 C4 1.148(2) yes
C1 C2 1.430(2) yes
C2 C3 1.360(2) yes
C3 C4 1.428(2) yes
C5 C6 1.506(2) ?
C5 H5A 0.9900 ?
C5 H5B 0.9900 ?
C6 C11 1.388(3) ?
C6 C7 1.397(2) ?
C7 C8 1.399(3) ?
C7 H7 0.9500 ?
C8 C9 1.375(3) ?
C8 H8 0.9500 ?
C9 C10 1.381(3) ?
C9 H9 0.9500 ?
C10 C11 1.387(3) ?
C10 H10 0.9500 ?
C11 H11 0.9500 ?
C12 C13 1.508(2) ?
C12 H12A 0.9900 ?
C12 H12B 0.9900 ?
C13 C18 1.391(2) ?
C13 C14 1.393(2) ?
C14 C15 1.390(2) ?
C14 H14 0.9500 ?
C15 C16 1.385(3) ?
C15 H15 0.9500 ?
C16 C17 1.385(2) ?
C16 H16 0.9500 ?
C17 C18 1.392(2) ?
C17 H17 0.9500 ?
C18 H18 0.9500 ?
S3 C20 1.7401(15) yes
S3 C23 1.8195(16) yes
S4 C21 1.7483(15) yes
S4 C30 1.8253(16) yes
N3 C19 1.146(2) yes
N4 C22 1.147(2) yes
C19 C20 1.428(2) yes
C20 C21 1.358(2) yes
C21 C22 1.429(2) yes
C23 C24 1.507(2) ?
C23 H23A 0.9900 ?
C23 H23B 0.9900 ?
C24 C25 1.389(2) ?
C24 C29 1.396(2) ?
C25 C26 1.389(3) ?
C25 H25 0.9500 ?
C26 C27 1.384(4) ?
C26 H26 0.9500 ?
C27 C28 1.382(3) ?
C27 H27 0.9500 ?
C28 C29 1.388(2) ?
C28 H28 0.9500 ?
C29 H29 0.9500 ?
C30 C31 1.505(2) ?
C30 H30A 0.9900 ?
C30 H30B 0.9900 ?
C31 C32 1.390(2) ?
C31 C36 1.400(2) ?
C32 C33 1.393(3) ?
C32 H32 0.9500 ?
C33 C34 1.385(3) ?
C33 H33 0.9500 ?
C34 C35 1.385(3) ?
C34 H34 0.9500 ?
C35 C36 1.383(3) ?
C35 H35 0.9500 ?
C36 H36 0.9500 ?
N5 C37 1.144(2) yes
N6 C40 1.149(2) yes
S5 C38 1.7383(15) yes
S5 C41 1.8207(16) yes
S6 C39 1.7497(15) yes
S6 C48 1.8233(16) yes
C37 C38 1.436(2) yes
C38 C39 1.359(2) yes
C39 C40 1.428(2) yes
C41 C42 1.507(2) ?
C41 H41A 0.9900 ?
C41 H41B 0.9900 ?
C42 C43 1.388(2) ?
C42 C47 1.397(2) ?
C43 C44 1.394(2) ?
C43 H43 0.9500 ?
C44 C45 1.381(3) ?
C44 H44 0.9500 ?
C45 C46 1.379(3) ?
C45 H45 0.9500 ?
C46 C47 1.387(2) ?
C46 H46 0.9500 ?
C47 H47 0.9500 ?
C48 C49 1.506(2) ?
C48 H48A 0.9900 ?
C48 H48B 0.9900 ?
C49 C50 1.391(2) ?
C49 C54 1.395(2) ?
C50 C51 1.392(3) ?
C50 H50 0.9500 ?
C51 C52 1.377(3) ?
C51 H51 0.9500 ?
C52 C53 1.389(3) ?
C52 H52 0.9500 ?
C53 C54 1.389(3) ?
C53 H53 0.9500 ?
C54 H54 0.9500 ?
S7 C56 1.7528(14) yes
S7 C59 1.8283(15) yes
S8 C57 1.7434(15) yes
S8 C66 1.8278(15) yes
N7 C55 1.146(2) yes
N8 C58 1.150(2) yes
C55 C56 1.431(2) yes
C56 C57 1.363(2) yes
C57 C58 1.433(2) yes
C59 C60 1.502(2) ?
C59 H59A 0.9900 ?
C59 H59B 0.9900 ?
C60 C65 1.390(2) ?
C60 C61 1.395(2) ?
C61 C62 1.384(3) ?
C61 H61 0.9500 ?
C62 C63 1.389(3) ?
C62 H62 0.9500 ?
C63 C64 1.383(3) ?
C63 H63 0.9500 ?
C64 C65 1.393(2) ?
C64 H64 0.9500 ?
C65 H65 0.9500 ?
C66 C67 1.512(2) ?
C66 H66A 0.9900 ?
C66 H66B 0.9900 ?
C67 C72 1.391(2) ?
C67 C68 1.395(2) ?
C68 C69 1.386(2) ?
C68 H68 0.9500 ?
C69 C70 1.384(3) ?
C69 H69 0.9500 ?
C70 C71 1.387(2) ?
C70 H70 0.9500 ?
C71 C72 1.391(2) ?
C71 H71 0.9500 ?
C72 H72 0.9500 ?

loop_
_geom_torsion_atom_site_label_1
_geom_torsion_atom_site_label_2
_geom_torsion_atom_site_label_3
_geom_torsion_atom_site_label_4
_geom_torsion
_geom_torsion_publ_flag
N1 C1 C2 C3 -157(6) ?
N1 C1 C2 S1 27(7) ?
C5 S1 C2 C3 147.28(12) ?
C5 S1 C2 C1 -37.27(13) ?
C1 C2 C3 C4 -2.7(2) ?
S1 C2 C3 C4 172.69(11) ?
C1 C2 C3 S2 178.99(11) ?
S1 C2 C3 S2 -5.59(17) ?
C12 S2 C3 C2 -178.56(12) ?
C12 S2 C3 C4 3.15(14) ?
C2 C3 C4 N2 -83(14) ?
S2 C3 C4 N2 95(14) ?
C2 S1 C5 C6 -66.94(12) yes
S1 C5 C6 C11 -56.29(18) ?
S1 C5 C6 C7 124.99(14) ?
C11 C6 C7 C8 -1.4(3) ?
C5 C6 C7 C8 177.36(15) ?
C6 C7 C8 C9 0.4(3) ?
C7 C8 C9 C10 0.7(3) ?
C8 C9 C10 C11 -0.8(3) ?
C9 C10 C11 C6 -0.2(3) ?
C7 C6 C11 C10 1.3(3) ?
C5 C6 C11 C10 -177.45(17) ?
C3 S2 C12 C13 168.11(11) yes
S2 C12 C13 C18 -123.36(14) ?
S2 C12 C13 C14 56.52(17) ?
C18 C13 C14 C15 -0.2(2) ?
C12 C13 C14 C15 179.91(14) ?
C13 C14 C15 C16 -0.4(2) ?
C14 C15 C16 C17 0.2(2) ?
C15 C16 C17 C18 0.6(3) ?
C14 C13 C18 C17 1.0(2) ?
C12 C13 C18 C17 -179.11(15) ?
C16 C17 C18 C13 -1.2(3) ?
N3 C19 C20 C21 125(5) ?
N3 C19 C20 S3 -54(5) ?
C23 S3 C20 C21 -173.87(12) ?
C23 S3 C20 C19 5.80(14) ?
C19 C20 C21 C22 0.3(2) ?
S3 C20 C21 C22 180.00(11) ?
C19 C20 C21 S4 176.63(11) ?
S3 C20 C21 S4 -3.70(17) ?
C30 S4 C21 C20 148.59(12) ?
C30 S4 C21 C22 -35.06(14) ?
C20 C21 C22 N4 -159(5) ?
S4 C21 C22 N4 25(5) ?
C20 S3 C23 C24 -176.02(11) yes
S3 C23 C24 C25 -125.89(14) ?
S3 C23 C24 C29 54.22(18) ?
C29 C24 C25 C26 0.7(2) ?
C23 C24 C25 C26 -179.18(15) ?
C24 C25 C26 C27 -0.9(3) ?
C25 C26 C27 C28 0.5(3) ?
C26 C27 C28 C29 0.1(3) ?
C27 C28 C29 C24 -0.2(3) ?
C25 C24 C29 C28 -0.2(2) ?
C23 C24 C29 C28 179.73(16) ?
C21 S4 C30 C31 -62.35(13) yes
S4 C30 C31 C32 124.96(14) ?
S4 C30 C31 C36 -56.97(18) ?
C36 C31 C32 C33 -0.7(2) ?
C30 C31 C32 C33 177.41(14) ?
C31 C32 C33 C34 0.4(3) ?
C32 C33 C34 C35 0.0(3) ?
C33 C34 C35 C36 0.0(3) ?
C34 C35 C36 C31 -0.3(3) ?
C32 C31 C36 C35 0.6(2) ?
C30 C31 C36 C35 -177.45(16) ?
N5 C37 C38 C39 115(4) ?
N5 C37 C38 S5 -62(4) ?
C41 S5 C38 C39 -177.17(12) ?
C41 S5 C38 C37 0.29(14) ?
C37 C38 C39 C40 1.3(2) ?
S5 C38 C39 C40 178.72(11) ?
C37 C38 C39 S6 178.82(11) ?
S5 C38 C39 S6 -3.72(17) ?
C48 S6 C39 C38 146.90(12) ?
C48 S6 C39 C40 -35.53(14) ?
C38 C39 C40 N6 -136(7) ?
S6 C39 C40 N6 47(7) ?
C38 S5 C41 C42 -177.29(11) yes
S5 C41 C42 C43 -123.57(14) ?
S5 C41 C42 C47 55.67(17) ?
C47 C42 C43 C44 0.6(2) ?
C41 C42 C43 C44 179.84(15) ?
C42 C43 C44 C45 -1.4(3) ?
C43 C44 C45 C46 1.0(3) ?
C44 C45 C46 C47 0.3(3) ?
C45 C46 C47 C42 -1.2(3) ?
C43 C42 C47 C46 0.7(2) ?
C41 C42 C47 C46 -178.55(15) ?
C39 S6 C48 C49 -64.92(13) yes
S6 C48 C49 C50 127.88(14) ?
S6 C48 C49 C54 -54.68(18) ?
C54 C49 C50 C51 -0.7(2) ?
C48 C49 C50 C51 176.74(15) ?
C49 C50 C51 C52 0.3(3) ?
C50 C51 C52 C53 0.4(3) ?
C51 C52 C53 C54 -0.5(3) ?
C52 C53 C54 C49 0.0(3) ?
C50 C49 C54 C53 0.6(2) ?
C48 C49 C54 C53 -176.85(15) ?
N7 C55 C56 C57 18E1(10) ?
N7 C55 C56 S7 1(5) ?
C59 S7 C56 C57 142.08(12) ?
C59 S7 C56 C55 -42.88(13) ?
C55 C56 C57 C58 0.0(2) ?
S7 C56 C57 C58 174.96(11) ?
C55 C56 C57 S8 179.45(11) ?
S7 C56 C57 S8 -5.59(17) ?
C66 S8 C57 C56 170.38(12) ?
C66 S8 C57 C58 -10.18(14) ?
C56 C57 C58 N8 12(12) ?
S8 C57 C58 N8 -17E1(10) ?
C56 S7 C59 C60 -67.55(12) yes
S7 C59 C60 C65 113.72(14) ?
S7 C59 C60 C61 -66.61(17) ?
C65 C60 C61 C62 0.4(2) ?
C59 C60 C61 C62 -179.27(15) ?
C60 C61 C62 C63 -0.1(3) ?
C61 C62 C63 C64 0.1(3) ?
C62 C63 C64 C65 -0.4(3) ?
C61 C60 C65 C64 -0.6(2) ?
C59 C60 C65 C64 179.03(15) ?
C63 C64 C65 C60 0.6(3) ?
C57 S8 C66 C67 179.70(10) yes
S8 C66 C67 C72 -122.46(14) ?
S8 C66 C67 C68 58.74(17) ?
C72 C67 C68 C69 -0.4(2) ?
C66 C67 C68 C69 178.43(14) ?
C67 C68 C69 C70 -0.5(2) ?
C68 C69 C70 C71 0.6(3) ?
C69 C70 C71 C72 0.3(3) ?
C68 C67 C72 C71 1.3(2) ?
C66 C67 C72 C71 -177.55(15) ?
C70 C71 C72 C67 -1.3(3) ?

loop_
_cod_related_entry_id
_cod_related_entry_database
_cod_related_entry_code
1 ChemSpider 9078635
